data_4305279
loop_
_publ_author_name
'Hong Deng'
'Yongcai Qiu'
'Carole Daiguebonne'
'Nicolas Kerbellec'
'Olivier Guillou'
'Matthias Zeller'
'Stuart R. Batten'

_publ_contact_author
;
 Hong Deng
 School of Chemistry and Environment
 South China Nomal University 
 Guangzhou 510006
 P. R. China
;
_publ_contact_author_email dh@scnu.edu.cn
_publ_contact_author_fax '86 20 33381880'
_publ_contact_author_phone '86 20 33381880'
_publ_section_title
;
Synthesis of New Copper Cyanide complexes via the Transformation of
Organonitrile to Inorganic Cyanide
;
_journal_name_full 'Inorganic Chemistry'
_journal_page_first 5866
_journal_page_last 5872
_journal_paper_doi 10.1021/ic800164b
_journal_volume 47
_journal_year 2008
_chemical_formula_moiety Cu2(CN)3.(CH3OH2)
_chemical_formula_sum 'C8 H8 Cu4 N6 O2'
_chemical_formula_weight 474.36
_chemical_name_systematic
; 
 ? 
;
_space_group_IT_number 60
_symmetry_cell_setting orthorhombic
_symmetry_space_group_name_Hall '-P 2n 2ab'
_symmetry_space_group_name_H-M 'P b c n'
_atom_sites_solution_hydrogens geom
_atom_sites_solution_primary direct
_atom_sites_solution_secondary difmap
_audit_creation_method SHELXL-97
_cell_angle_alpha 90.00
_cell_angle_beta 90.00
_cell_angle_gamma 90.00
_cell_formula_units_Z 2
_cell_length_a 8.1953(1)
_cell_length_b 7.5577(2)
_cell_length_c 13.4593(2)
_cell_measurement_reflns_used 809
_cell_measurement_temperature 150(2)
_cell_measurement_theta_max 28.00
_cell_measurement_theta_min 1.26
_cell_volume 833.64(3)
_computing_cell_refinement 'SAINT (Bruker, 2004)'
_computing_data_collection 'APEX-II (Bruker, 2004)'
_computing_data_reduction SAINT
_computing_structure_refinement 'SHELXL-97 (Sheldrick, 1997)'
_computing_structure_solution 'SHELXS-97 (Sheldrick, 1990)'
_diffrn_ambient_temperature 150(2)
_diffrn_measured_fraction_theta_full 1.000
_diffrn_measured_fraction_theta_max 1.000
_diffrn_measurement_device_type 'Bruker APEX-II area-detector diffractometer'
_diffrn_measurement_method '\f and \w scan'
_diffrn_radiation_monochromator graphite
_diffrn_radiation_source 'fine-focus sealed tube'
_diffrn_radiation_type MoK\a
_diffrn_radiation_wavelength 0.71073
_diffrn_reflns_av_R_equivalents 0.0301
_diffrn_reflns_av_sigmaI/netI 0.0192
_diffrn_reflns_limit_h_max 10
_diffrn_reflns_limit_h_min -10
_diffrn_reflns_limit_k_max 5
_diffrn_reflns_limit_k_min -9
_diffrn_reflns_limit_l_max 16
_diffrn_reflns_limit_l_min -16
_diffrn_reflns_number 5511
_diffrn_reflns_theta_full 26.49
_diffrn_reflns_theta_max 26.49
_diffrn_reflns_theta_min 3.03
_diffrn_standards_number 0
_exptl_absorpt_coefficient_mu 5.038
_exptl_absorpt_correction_T_max 0.6398
_exptl_absorpt_correction_T_min 0.5204
_exptl_absorpt_correction_type multi-scan
_exptl_absorpt_process_details SADABS
_exptl_crystal_colour colorless
_exptl_crystal_density_diffrn 1.890
_exptl_crystal_density_method 'not measured'
_exptl_crystal_description plate
_exptl_crystal_F_000 460
_exptl_crystal_size_max 0.13
_exptl_crystal_size_mid 0.11
_exptl_crystal_size_min 0.09
_refine_diff_density_max 0.638
_refine_diff_density_min -0.418
_refine_diff_density_rms 0.122
_refine_ls_extinction_method none
_refine_ls_goodness_of_fit_ref 1.134
_refine_ls_hydrogen_treatment constr
_refine_ls_matrix_type full
_refine_ls_number_parameters 57
_refine_ls_number_reflns 865
_refine_ls_number_restraints 0
_refine_ls_restrained_S_all 1.134
_refine_ls_R_factor_all 0.0372
_refine_ls_R_factor_gt 0.0304
_refine_ls_shift/su_max 0.001
_refine_ls_shift/su_mean 0.000
_refine_ls_structure_factor_coef Fsqd
_refine_ls_weighting_details 'calc w=1/[\s^2^(Fo^2^)+(0.0463P)^2^+0.9309P] where P=(Fo^2^+2Fc^2^)/3'
_refine_ls_weighting_scheme calc
_refine_ls_wR_factor_gt 0.0843
_refine_ls_wR_factor_ref 0.0890
_reflns_number_gt 739
_reflns_number_total 865
_reflns_threshold_expression >2sigma(I)
_cod_data_source_file ic800164b-file002_3.cif
_cod_data_source_block 3
_cod_database_code 4305279

loop_
_symmetry_equiv_pos_as_xyz
'x, y, z'
'-x+1/2, -y+1/2, z+1/2'
'-x, y, -z+1/2'
'x+1/2, -y+1/2, -z'
'-x, -y, -z'
'x-1/2, y-1/2, -z-1/2'
'x, -y, z-1/2'
'-x-1/2, y-1/2, z'

loop_
_atom_site_label
_atom_site_type_symbol
_atom_site_fract_x
_atom_site_fract_y
_atom_site_fract_z
_atom_site_U_iso_or_equiv
_atom_site_adp_type
_atom_site_occupancy
_atom_site_symmetry_multiplicity
_atom_site_calc_flag
_atom_site_refinement_flags
_atom_site_disorder_assembly
_atom_site_disorder_group
Cu1 Cu 1.05634(5) 0.09757(6) 0.56530(3) 0.0303(2) Uani 1 1 d . . .
N1 N 0.7514(4) 0.2532(4) 0.4619(2) 0.0359(7) Uani 1 1 d . . .
C1 C 0.8581(4) 0.1668(5) 0.4840(3) 0.0329(8) Uani 1 1 d . . .
C2 C 1.0150(5) 0.0817(5) 0.7085(2) 0.0383(8) Uani 0.50 1 d P . .
N2 N 1.0150(5) 0.0817(5) 0.7085(2) 0.0383(8) Uani 0.50 1 d P . .
O1 O 0.5862(7) 0.0533(9) 0.6737(4) 0.0497(15) Uani 0.50 1 d P A -1
H1 H 0.6037 -0.0037 0.6212 0.075 Uiso 0.50 1 calc PR A -1
C3 C 0.4278(7) 0.0044(10) 0.7136(5) 0.0317(15) Uani 0.50 1 d P A -1
H3A H 0.4235 0.0340 0.7844 0.048 Uiso 0.50 1 calc PR A -1
H3B H 0.4108 -0.1231 0.7051 0.048 Uiso 0.50 1 calc PR A -1
H3C H 0.3421 0.0693 0.6782 0.048 Uiso 0.50 1 calc PR A -1

loop_
_atom_site_aniso_label
_atom_site_aniso_U_11
_atom_site_aniso_U_22
_atom_site_aniso_U_33
_atom_site_aniso_U_23
_atom_site_aniso_U_13
_atom_site_aniso_U_12
Cu1 0.0260(3) 0.0362(3) 0.0286(3) 0.00002(17) -0.00070(15) -0.00312(16)
N1 0.0318(14) 0.0372(17) 0.0385(15) 0.0017(13) -0.0028(13) 0.0056(13)
C1 0.0274(16) 0.0383(18) 0.0330(18) 0.0074(16) 0.0040(14) 0.0040(15)
C2 0.0447(18) 0.0441(19) 0.0261(15) 0.0001(14) -0.0019(14) -0.0006(15)
N2 0.0447(18) 0.0441(19) 0.0261(15) 0.0001(14) -0.0019(14) -0.0006(15)
O1 0.047(3) 0.064(4) 0.038(3) 0.011(3) 0.015(2) -0.001(3)
C3 0.027(3) 0.036(4) 0.032(4) -0.003(3) -0.008(3) 0.001(3)

loop_
_atom_type_symbol
_atom_type_description
_atom_type_scat_dispersion_real
_atom_type_scat_dispersion_imag
_atom_type_scat_source
C C 0.0033 0.0016 'International Tables Vol C Tables 4.2.6.8 and 6.1.1.4'
H H 0.0000 0.0000 'International Tables Vol C Tables 4.2.6.8 and 6.1.1.4'
N N 0.0061 0.0033 'International Tables Vol C Tables 4.2.6.8 and 6.1.1.4'
O O 0.0106 0.0060 'International Tables Vol C Tables 4.2.6.8 and 6.1.1.4'
Cu Cu 0.3201 1.2651 'International Tables Vol C Tables 4.2.6.8 and 6.1.1.4'

loop_
_geom_angle_atom_site_label_1
_geom_angle_atom_site_label_2
_geom_angle_atom_site_label_3
_geom_angle
_geom_angle_site_symmetry_1
_geom_angle_site_symmetry_3
_geom_angle_publ_flag
C2 Cu1 N1 110.75(14) . 4_556 ?
C2 Cu1 C1 114.08(15) . . ?
N1 Cu1 C1 113.46(14) 4_556 . ?
C2 Cu1 C1 107.06(14) . 5_756 ?
N1 Cu1 C1 101.60(13) 4_556 5_756 ?
C1 Cu1 C1 108.92(11) . 5_756 ?
C2 Cu1 Cu1 126.71(11) . 5_756 ?
N1 Cu1 Cu1 120.45(9) 4_556 5_756 ?
C1 Cu1 Cu1 58.06(11) . 5_756 ?
C1 Cu1 Cu1 50.86(9) 5_756 5_756 ?
C1 N1 Cu1 175.1(3) . 4_456 ?
N1 C1 Cu1 155.5(3) . . ?
N1 C1 Cu1 133.3(3) . 5_756 ?
Cu1 C1 Cu1 71.08(11) . 5_756 ?
N2 C2 Cu1 175.7(3) 3_756 . ?
C2 C2 Cu1 175.7(3) 3_756 . ?
C3 O1 H1 109.47 . . ?
O1 C3 H3A 109.47 . . ?
O1 C3 H3B 109.47 . . ?
O1 C3 H3C 109.47 . . ?
H3C C3 H3A 109.47 . . ?
H3C C3 H3B 109.47 . . ?

loop_
_geom_bond_atom_site_label_1
_geom_bond_atom_site_label_2
_geom_bond_distance
_geom_bond_site_symmetry_2
_geom_bond_publ_flag
Cu1 C2 1.961(3) . ?
Cu1 N1 1.990(3) 4_556 ?
Cu1 C1 2.028(3) . ?
Cu1 C1 2.219(4) 5_756 ?
Cu1 Cu1 2.4734(8) 5_756 ?
N1 C1 1.131(5) . ?
N1 Cu1 1.990(3) 4_456 ?
C1 Cu1 2.219(4) 5_756 ?
C2 N2 1.144(7) 3_756 ?
C2 C2 1.144(7) 3_756 ?
O1 C3 1.453(8) . ?
O1 H1 0.8400 . ?
C3 H3A 0.9800 . ?
C3 H3B 0.9800 . ?
C3 H3C 0.9800 . ?

loop_
_geom_torsion_atom_site_label_1
_geom_torsion_atom_site_label_2
_geom_torsion_atom_site_label_3
_geom_torsion_atom_site_label_4
_geom_torsion
_geom_torsion_site_symmetry_1
_geom_torsion_site_symmetry_2
_geom_torsion_site_symmetry_3
_geom_torsion_site_symmetry_4
_geom_torsion_publ_flag
C2 Cu1 C1 N1 56.1(8) . . . . ?
N1 Cu1 C1 N1 -72.0(7) 4_556 . . . ?
C1 Cu1 C1 N1 175.6(8) 5_756 . . . ?
Cu1 Cu1 C1 N1 175.6(8) 5_756 . . . ?
C2 Cu1 C1 Cu1 -119.54(13) . . . 5_756 ?
N1 Cu1 C1 Cu1 112.36(12) 4_556 . . 5_756 ?
C1 Cu1 C1 Cu1 0.0 5_756 . . 5_756 ?
